data_8106521
loop_
_publ_author_name
'El-Hiti, Gamal A.'
'Abdel-Wahab, Bakr F.'
'Hegazy, Amany S.'
'Kariuki, Benson M.'

_publ_section_title
;
 Crystal structure of
 5-(5-(4-chlorophenyl)-1-phenyl-1H-pyrazol-3-yl)-N-phenyl-1,3,4-thiadiazol-2-amine,
 C23H16ClN5S
;
_journal_issue 2
_journal_name_full 'Zeitschrift f\"ur Kristallographie - New Crystal Structures'
_journal_page_first 317
_journal_page_last 319
_journal_paper_doi 10.1515/ncrs-2016-0259
_journal_volume 232
_journal_year 2017
_chemical_formula_moiety 'C23 H16 Cl N5 S'
_chemical_formula_sum 'C23 H16 Cl N5 S'
_chemical_formula_weight 429.92
_space_group_crystal_system monoclinic
_space_group_IT_number 14
_space_group_name_Hall '-P 2yn'
_space_group_name_H-M_alt 'P 1 21/n 1'
_atom_sites_solution_hydrogens geom
_cell_angle_alpha 90
_cell_angle_beta 97.646(4)
_cell_angle_gamma 90
_cell_formula_units_Z 8
_cell_length_a 19.8348(9)
_cell_length_b 8.8376(3)
_cell_length_c 23.8486(10)
_cell_measurement_reflns_used 6907
_cell_measurement_temperature 296(2)
_cell_measurement_theta_max 27.7890
_cell_measurement_theta_min 3.8350
_cell_volume 4143.3(3)
_computing_cell_refinement 'CrysAlis PRO [9]'
_computing_data_collection 'CrysAlis PRO [9]'
_computing_data_reduction 'CrysAlis PRO [9]'
_computing_molecular_graphics 'ORTEP-3 for Windows [11]'
_computing_publication_material 'WinGX [11] and CHEMDRAW Ultra [12]'
_computing_structure_refinement 'SHELXS2013 [10]'
_computing_structure_solution 'SHELXS2013 [10]'
_diffrn_ambient_temperature 296(2)
_diffrn_measured_fraction_theta_full 0.997
_diffrn_measured_fraction_theta_max 0.849
_diffrn_measurement_device_type 'SuperNova, Dual, Cu at zero, Atlas'
_diffrn_measurement_method '\w scans'
_diffrn_radiation_type MoK\a
_diffrn_radiation_wavelength 0.71073
_diffrn_reflns_av_R_equivalents 0.0293
_diffrn_reflns_av_unetI/netI 0.0349
_diffrn_reflns_Laue_measured_fraction_full 0.997
_diffrn_reflns_Laue_measured_fraction_max 0.849
_diffrn_reflns_limit_h_max 21
_diffrn_reflns_limit_h_min -26
_diffrn_reflns_limit_k_max 11
_diffrn_reflns_limit_k_min -11
_diffrn_reflns_limit_l_max 33
_diffrn_reflns_limit_l_min -30
_diffrn_reflns_number 27827
_diffrn_reflns_point_group_measured_fraction_full 0.997
_diffrn_reflns_point_group_measured_fraction_max 0.849
_diffrn_reflns_theta_full 25.242
_diffrn_reflns_theta_max 29.906
_diffrn_reflns_theta_min 3.335
_diffrn_standards_decay_% 0
_diffrn_standards_interval_count 0
_diffrn_standards_interval_time 0
_diffrn_standards_number 0
_exptl_absorpt_coefficient_mu 0.306
_exptl_absorpt_correction_T_max 0.998
_exptl_absorpt_correction_T_min 0.997
_exptl_absorpt_correction_type gaussian
_exptl_absorpt_process_details
;
CrysAlisPro, Agilent Technologies,
Version 1.171.37.35g (release 09-12-2014 CrysAlis171 .NET)
(compiled Dec  9 2014,15:38:47)
Numerical absorption correction based on gaussian integration over
			a multifaceted crystal model
Empirical absorption correction using spherical harmonics,
 implemented in SCALE3 ABSPACK scaling algorithm.
;
_exptl_crystal_colour colourless
_exptl_crystal_density_diffrn 1.378
_exptl_crystal_description needle
_exptl_crystal_F_000 1776
_exptl_crystal_size_max 0.261
_exptl_crystal_size_mid 0.196
_exptl_crystal_size_min 0.144
_refine_diff_density_max 0.255
_refine_diff_density_min -0.296
_refine_diff_density_rms 0.041
_refine_ls_extinction_coef .
_refine_ls_extinction_method none
_refine_ls_goodness_of_fit_ref 1.031
_refine_ls_hydrogen_treatment constr
_refine_ls_matrix_type full
_refine_ls_number_parameters 523
_refine_ls_number_reflns 10183
_refine_ls_number_restraints 0
_refine_ls_restrained_S_all 1.031
_refine_ls_R_factor_all 0.0841
_refine_ls_R_factor_gt 0.0492
_refine_ls_shift/su_max 0.001
_refine_ls_shift/su_mean 0.000
_refine_ls_structure_factor_coef Fsqd
_refine_ls_weighting_details 'w=1/[\s^2^(Fo^2^)+(0.0453P)^2^+1.4871P] where P=(Fo^2^+2Fc^2^)/3'
_refine_ls_weighting_scheme calc
_refine_ls_wR_factor_gt 0.1078
_refine_ls_wR_factor_ref 0.1276
_reflns_Friedel_coverage 0.000
_reflns_Friedel_fraction_full .
_reflns_Friedel_fraction_max .
_reflns_number_gt 6661
_reflns_number_total 10183
_reflns_threshold_expression 'I > 2\s(I)'
_cod_data_source_file suppl_ncrs-2016-0259_suppl.cif
_cod_data_source_block bmk1582
_cod_original_sg_symbol_H-M 'P 21/n'
_cod_database_code 8106521
_shelx_space_group_comment
;
The symmetry employed for this shelxl refinement is uniquely defined
by the following loop, which should always be used as a source of
symmetry information in preference to the above space-group names.
They are only intended as comments.
;
_shelx_estimated_absorpt_t_min 0.925
_shelx_estimated_absorpt_t_max 0.957
_shelxl_version_number 2013-4

loop_
_space_group_symop_operation_xyz
'x, y, z'
'-x+1/2, y+1/2, -z+1/2'
'-x, -y, -z'
'x-1/2, -y-1/2, z-1/2'

loop_
_atom_site_label
_atom_site_type_symbol
_atom_site_fract_x
_atom_site_fract_y
_atom_site_fract_z
_atom_site_U_iso_or_equiv
_atom_site_adp_type
_atom_site_occupancy
_atom_site_site_symmetry_order
_atom_site_calc_flag
_atom_site_refinement_flags_posn
_atom_site_refinement_flags_adp
_atom_site_refinement_flags_occupancy
_atom_site_disorder_assembly
_atom_site_disorder_group
C1 C 0.24211(11) 1.5782(2) 0.12747(8) 0.0460(5) Uani 1 1 d . . . . .
C2 C 0.22457(13) 1.5093(3) 0.17563(10) 0.0603(6) Uani 1 1 d . . . . .
H2 H 0.2315 1.4060 0.1811 0.072 Uiso 1 1 calc R U . . .
C3 C 0.19674(14) 1.5939(3) 0.21555(10) 0.0669(7) Uani 1 1 d . . . . .
H3 H 0.1856 1.5469 0.2480 0.080 Uiso 1 1 calc R U . . .
C4 C 0.18533(13) 1.7451(3) 0.20824(10) 0.0649(6) Uani 1 1 d . . . . .
H4 H 0.1659 1.8008 0.2351 0.078 Uiso 1 1 calc R U . . .
C5 C 0.20298(15) 1.8143(3) 0.16048(11) 0.0717(7) Uani 1 1 d . . . . .
H5 H 0.1956 1.9175 0.1552 0.086 Uiso 1 1 calc R U . . .
C6 C 0.23132(13) 1.7325(2) 0.12074(10) 0.0599(6) Uani 1 1 d . . . . .
H6 H 0.2434 1.7810 0.0889 0.072 Uiso 1 1 calc R U . . .
C7 C 0.29496(11) 1.3636(2) 0.08005(8) 0.0467(5) Uani 1 1 d . . . . .
C8 C 0.34536(11) 1.1181(2) 0.08771(9) 0.0489(5) Uani 1 1 d . . . . .
C9 C 0.37712(11) 0.9760(2) 0.10773(9) 0.0490(5) Uani 1 1 d . . . . .
C10 C 0.40845(12) 0.8662(2) 0.07793(10) 0.0554(5) Uani 1 1 d . . . . .
H10 H 0.4124 0.8657 0.0395 0.066 Uiso 1 1 calc R U . . .
C11 C 0.43206(11) 0.7591(2) 0.11730(9) 0.0489(5) Uani 1 1 d . . . . .
C12 C 0.46579(11) 0.6136(2) 0.10954(9) 0.0506(5) Uani 1 1 d . . . . .
C13 C 0.51383(12) 0.6040(3) 0.07242(10) 0.0598(6) Uani 1 1 d . . . . .
H13 H 0.5260 0.6904 0.0539 0.072 Uiso 1 1 calc R U . . .
C14 C 0.54393(13) 0.4663(3) 0.06270(11) 0.0647(6) Uani 1 1 d . . . . .
H14 H 0.5756 0.4601 0.0374 0.078 Uiso 1 1 calc R U . . .
C15 C 0.52673(13) 0.3407(3) 0.09049(10) 0.0617(6) Uani 1 1 d . . . . .
C16 C 0.47931(12) 0.3463(2) 0.12778(10) 0.0594(6) Uani 1 1 d . . . . .
H16 H 0.4680 0.2594 0.1464 0.071 Uiso 1 1 calc R U . . .
C17 C 0.44878(12) 0.4832(2) 0.13702(10) 0.0551(5) Uani 1 1 d . . . . .
H17 H 0.4165 0.4880 0.1619 0.066 Uiso 1 1 calc R U . . .
C18 C 0.43127(11) 0.7451(2) 0.22323(9) 0.0466(5) Uani 1 1 d . . . . .
C19 C 0.49753(12) 0.7012(3) 0.24166(10) 0.0587(6) Uani 1 1 d . . . . .
H19 H 0.5312 0.7125 0.2184 0.070 Uiso 1 1 calc R U . . .
C20 C 0.51278(16) 0.6402(3) 0.29527(12) 0.0760(8) Uani 1 1 d . . . . .
H20 H 0.5569 0.6087 0.3079 0.091 Uiso 1 1 calc R U . . .
C21 C 0.46357(18) 0.6261(3) 0.32967(13) 0.0869(9) Uani 1 1 d . . . . .
H21 H 0.4744 0.5856 0.3657 0.104 Uiso 1 1 calc R U . . .
C22 C 0.39786(17) 0.6715(3) 0.31134(12) 0.0820(8) Uani 1 1 d . . . . .
H22 H 0.3646 0.6630 0.3352 0.098 Uiso 1 1 calc R U . . .
C23 C 0.38130(13) 0.7297(3) 0.25744(11) 0.0600(6) Uani 1 1 d . . . . .
H23 H 0.3368 0.7581 0.2445 0.072 Uiso 1 1 calc R U . . .
C24 C 0.69815(10) 0.5923(2) 0.12635(8) 0.0453(5) Uani 1 1 d . . . . .
C25 C 0.69579(12) 0.5232(3) 0.17819(9) 0.0560(6) Uani 1 1 d . . . . .
H25 H 0.7009 0.4189 0.1817 0.067 Uiso 1 1 calc R U . . .
C26 C 0.68579(13) 0.6095(3) 0.22481(10) 0.0621(6) Uani 1 1 d . . . . .
H26 H 0.6850 0.5627 0.2597 0.075 Uiso 1 1 calc R U . . .
C27 C 0.67701(13) 0.7630(3) 0.22018(11) 0.0626(6) Uani 1 1 d . . . . .
H27 H 0.6704 0.8205 0.2517 0.075 Uiso 1 1 calc R U . . .
C28 C 0.67809(13) 0.8310(3) 0.16841(11) 0.0624(6) Uani 1 1 d . . . . .
H28 H 0.6715 0.9350 0.1649 0.075 Uiso 1 1 calc R U . . .
C29 C 0.68875(12) 0.7476(2) 0.12188(10) 0.0534(5) Uani 1 1 d . . . . .
H29 H 0.6897 0.7954 0.0872 0.064 Uiso 1 1 calc R U . . .
C30 C 0.72772(11) 0.3721(2) 0.06818(8) 0.0460(5) Uani 1 1 d . . . . .
C31 C 0.77591(11) 0.1258(2) 0.06346(8) 0.0464(5) Uani 1 1 d . . . . .
C32 C 0.81204(11) -0.0165(2) 0.07216(8) 0.0455(5) Uani 1 1 d . . . . .
C33 C 0.82315(11) -0.1264(2) 0.03206(9) 0.0503(5) Uani 1 1 d . . . . .
H33 H 0.8083 -0.1243 -0.0066 0.060 Uiso 1 1 calc R U . . .
C34 C 0.86055(11) -0.2379(2) 0.06173(9) 0.0461(5) Uani 1 1 d . . . . .
C35 C 0.88346(11) -0.3838(2) 0.04055(9) 0.0490(5) Uani 1 1 d . . . . .
C36 C 0.89623(12) -0.3936(3) -0.01508(10) 0.0598(6) Uani 1 1 d . . . . .
H36 H 0.8922 -0.3074 -0.0376 0.072 Uiso 1 1 calc R U . . .
C37 C 0.91496(13) -0.5293(3) -0.03778(11) 0.0665(7) Uani 1 1 d . . . . .
H37 H 0.9229 -0.5345 -0.0753 0.080 Uiso 1 1 calc R U . . .
C38 C 0.92168(12) -0.6556(3) -0.00414(12) 0.0615(6) Uani 1 1 d . . . . .
C39 C 0.90950(12) -0.6500(3) 0.05095(11) 0.0616(6) Uani 1 1 d . . . . .
H39 H 0.9145 -0.7364 0.0734 0.074 Uiso 1 1 calc R U . . .
C40 C 0.88962(5) -0.51452(10) 0.07312(4) 0.0558(6) Uani 1 1 d . . . . .
H40 H 0.8803 -0.5112 0.1103 0.067 Uiso 1 1 calc R U . . .
C41 C 0.90500(5) -0.25945(10) 0.16613(4) 0.0451(5) Uani 1 1 d R . . . .
C42 C 0.97155(5) -0.31118(10) 0.16891(4) 0.0659(6) Uani 1 1 d R . . . .
H42 H 0.9955 -0.2972 0.1383 0.079 Uiso 1 1 calc R U . . .
C43 C 1.00226(5) -0.38380(10) 0.21739(4) 0.0781(8) Uani 1 1 d R . . . .
H43 H 1.0468 -0.4184 0.2193 0.094 Uiso 1 1 calc R U . . .
C44 C 0.96644(5) -0.40469(10) 0.26307(4) 0.0771(8) Uani 1 1 d R . . . .
H44 H 0.9870 -0.4533 0.2955 0.093 Uiso 1 1 calc R U . . .
C45 C 0.89990(5) -0.35295(10) 0.26029(4) 0.0706(7) Uani 1 1 d R . . . .
H45 H 0.8759 -0.3669 0.2909 0.085 Uiso 1 1 calc R U . . .
C46 C 0.86918(5) -0.28033(10) 0.21181(4) 0.0555(5) Uani 1 1 d R . . . .
H46 H 0.8247 -0.2457 0.2099 0.067 Uiso 1 1 calc R U . . .
N1 N 0.26926(10) 1.50409(18) 0.08357(7) 0.0521(4) Uani 1 1 d . . . . .
H1 H 0.2696 1.5578 0.0535 0.062 Uiso 1 1 calc R U . . .
N2 N 0.31817(10) 1.31961(19) 0.03348(7) 0.0535(5) Uani 1 1 d . . . . .
N3 N 0.34769(10) 1.17836(19) 0.03870(7) 0.0553(5) Uani 1 1 d . . . . .
N4 N 0.38073(9) 0.94219(18) 0.16249(7) 0.0477(4) Uani 1 1 d . . . . .
N5 N 0.41448(9) 0.80814(18) 0.16768(7) 0.0461(4) Uani 1 1 d . . . . .
N6 N 0.70767(9) 0.51543(19) 0.07662(7) 0.0510(4) Uani 1 1 d . . . . .
H6A H 0.6993 0.5686 0.0463 0.061 Uiso 1 1 calc R U . . .
N7 N 0.72575(10) 0.32082(19) 0.01643(7) 0.0545(5) Uani 1 1 d . . . . .
N8 N 0.75392(10) 0.17976(19) 0.01409(7) 0.0548(5) Uani 1 1 d . . . . .
N9 N 0.84089(9) -0.05410(18) 0.12387(7) 0.0461(4) Uani 1 1 d . . . . .
N10 N 0.87069(9) -0.18991(18) 0.11698(7) 0.0463(4) Uani 1 1 d . . . . .
S1 S 0.30460(3) 1.22919(6) 0.13349(2) 0.05229(15) Uani 1 1 d . . . . .
S2 S 0.76268(3) 0.24453(6) 0.11947(2) 0.04918(14) Uani 1 1 d . . . . .
Cl1 Cl 0.56410(4) 0.16672(9) 0.07866(3) 0.0902(3) Uani 1 1 d . . . . .
Cl2 Cl 0.94636(4) -0.82648(8) -0.03139(4) 0.0934(3) Uani 1 1 d . . . . .

loop_
_atom_site_aniso_label
_atom_site_aniso_U_11
_atom_site_aniso_U_22
_atom_site_aniso_U_33
_atom_site_aniso_U_23
_atom_site_aniso_U_13
_atom_site_aniso_U_12
C1 0.0495(12) 0.0455(11) 0.0416(11) 0.0008(9) 0.0012(9) -0.0008(9)
C2 0.0764(17) 0.0476(12) 0.0598(14) 0.0092(10) 0.0200(12) 0.0043(11)
C3 0.0820(18) 0.0678(15) 0.0549(14) 0.0057(12) 0.0234(12) 0.0015(13)
C4 0.0767(18) 0.0634(15) 0.0563(14) -0.0086(12) 0.0155(12) 0.0051(13)
C5 0.102(2) 0.0474(13) 0.0675(16) -0.0023(12) 0.0186(15) 0.0120(13)
C6 0.0843(18) 0.0471(12) 0.0488(13) 0.0043(10) 0.0107(12) 0.0057(11)
C7 0.0554(13) 0.0408(11) 0.0422(11) 0.0053(9) 0.0000(9) 0.0003(9)
C8 0.0583(13) 0.0389(10) 0.0477(12) 0.0021(9) 0.0002(10) -0.0004(9)
C9 0.0562(13) 0.0389(10) 0.0495(12) 0.0036(9) -0.0014(10) -0.0019(9)
C10 0.0694(15) 0.0481(12) 0.0475(12) 0.0012(10) 0.0033(11) 0.0037(11)
C11 0.0508(13) 0.0429(11) 0.0514(12) -0.0007(9) 0.0003(10) -0.0009(9)
C12 0.0488(13) 0.0458(11) 0.0544(12) -0.0049(10) -0.0026(10) 0.0030(10)
C13 0.0592(15) 0.0607(14) 0.0581(14) 0.0002(11) 0.0028(11) 0.0020(11)
C14 0.0553(15) 0.0785(17) 0.0594(14) -0.0088(13) 0.0040(11) 0.0149(13)
C15 0.0620(15) 0.0587(14) 0.0601(14) -0.0134(12) -0.0073(12) 0.0166(12)
C16 0.0630(15) 0.0440(12) 0.0689(15) -0.0042(11) -0.0001(12) 0.0050(10)
C17 0.0536(14) 0.0456(12) 0.0654(14) -0.0048(10) 0.0046(11) 0.0023(10)
C18 0.0526(13) 0.0350(10) 0.0501(12) 0.0016(9) -0.0013(10) -0.0010(9)
C19 0.0566(15) 0.0560(13) 0.0609(14) 0.0043(11) -0.0018(11) 0.0026(11)
C20 0.0790(19) 0.0735(17) 0.0691(17) 0.0138(14) -0.0144(15) 0.0114(14)
C21 0.114(3) 0.0776(19) 0.0657(18) 0.0286(15) -0.0005(18) 0.0061(18)
C22 0.098(2) 0.0779(18) 0.0729(18) 0.0246(15) 0.0223(16) -0.0021(16)
C23 0.0591(15) 0.0526(13) 0.0686(15) 0.0105(11) 0.0105(12) -0.0006(11)
C24 0.0457(12) 0.0468(11) 0.0435(11) 0.0002(9) 0.0064(9) 0.0014(9)
C25 0.0707(16) 0.0479(12) 0.0506(12) 0.0052(10) 0.0127(11) 0.0065(11)
C26 0.0728(17) 0.0687(15) 0.0472(13) 0.0032(11) 0.0162(11) 0.0092(13)
C27 0.0654(16) 0.0646(15) 0.0597(14) -0.0121(12) 0.0153(12) 0.0065(12)
C28 0.0733(17) 0.0457(12) 0.0704(16) -0.0046(11) 0.0179(13) 0.0044(11)
C29 0.0635(14) 0.0454(11) 0.0522(12) 0.0038(10) 0.0116(10) 0.0031(10)
C30 0.0574(13) 0.0385(10) 0.0414(11) 0.0069(8) 0.0043(9) 0.0000(9)
C31 0.0612(13) 0.0364(10) 0.0414(11) 0.0042(8) 0.0069(9) -0.0026(9)
C32 0.0557(13) 0.0348(10) 0.0455(11) 0.0056(8) 0.0056(9) -0.0024(9)
C33 0.0654(14) 0.0431(11) 0.0417(11) 0.0003(9) 0.0047(10) -0.0031(10)
C34 0.0506(12) 0.0405(10) 0.0476(11) 0.0009(9) 0.0083(9) -0.0035(9)
C35 0.0473(12) 0.0430(11) 0.0572(13) -0.0046(9) 0.0090(10) -0.0036(9)
C36 0.0667(16) 0.0562(13) 0.0572(14) -0.0037(11) 0.0114(11) 0.0031(11)
C37 0.0681(17) 0.0675(16) 0.0663(15) -0.0178(13) 0.0180(13) 0.0016(13)
C38 0.0508(14) 0.0504(13) 0.0846(18) -0.0170(12) 0.0137(12) -0.0014(10)
C39 0.0610(15) 0.0436(12) 0.0809(17) -0.0032(11) 0.0116(13) -0.0040(10)
C40 0.0636(15) 0.0434(11) 0.0622(14) -0.0035(10) 0.0147(11) -0.0046(10)
C41 0.0478(12) 0.0360(10) 0.0497(11) 0.0012(8) 0.0002(9) 0.0012(9)
C42 0.0552(15) 0.0595(14) 0.0827(18) -0.0035(13) 0.0085(13) 0.0055(11)
C43 0.0595(17) 0.0611(16) 0.106(2) -0.0028(15) -0.0179(15) 0.0180(13)
C44 0.096(2) 0.0540(15) 0.0736(18) 0.0035(13) -0.0184(15) 0.0099(14)
C45 0.094(2) 0.0555(14) 0.0601(15) 0.0112(12) 0.0040(14) 0.0006(13)
C46 0.0608(14) 0.0499(12) 0.0547(13) 0.0073(10) 0.0037(11) 0.0029(10)
N1 0.0745(13) 0.0400(9) 0.0418(9) 0.0082(7) 0.0084(9) 0.0092(9)
N2 0.0773(13) 0.0418(9) 0.0399(9) 0.0019(7) 0.0028(9) 0.0086(9)
N3 0.0768(13) 0.0418(9) 0.0451(10) 0.0006(8) 0.0004(9) 0.0082(9)
N4 0.0530(11) 0.0360(8) 0.0517(10) 0.0023(7) -0.0017(8) 0.0031(7)
N5 0.0495(10) 0.0369(8) 0.0497(10) 0.0025(7) -0.0008(8) 0.0017(7)
N6 0.0704(13) 0.0412(9) 0.0415(9) 0.0082(7) 0.0073(8) 0.0089(8)
N7 0.0819(14) 0.0389(9) 0.0404(9) 0.0038(7) -0.0002(9) 0.0080(9)
N8 0.0832(14) 0.0363(9) 0.0430(10) 0.0033(7) 0.0014(9) 0.0043(9)
N9 0.0560(11) 0.0363(8) 0.0456(9) 0.0030(7) 0.0056(8) 0.0037(7)
N10 0.0555(11) 0.0376(8) 0.0455(9) 0.0023(7) 0.0054(8) 0.0034(8)
S1 0.0662(4) 0.0434(3) 0.0479(3) 0.0117(2) 0.0099(3) 0.0052(2)
S2 0.0665(4) 0.0424(3) 0.0383(3) 0.0074(2) 0.0056(2) 0.0059(2)
Cl1 0.1057(6) 0.0793(5) 0.0838(5) -0.0157(4) 0.0064(4) 0.0425(4)
Cl2 0.0965(6) 0.0607(4) 0.1283(7) -0.0324(4) 0.0339(5) 0.0057(4)

loop_
_atom_type_symbol
_atom_type_description
_atom_type_scat_dispersion_real
_atom_type_scat_dispersion_imag
_atom_type_scat_source
C C 0.0033 0.0016 'International Tables Vol C Tables 4.2.6.8 and 6.1.1.4'
H H 0.0000 0.0000 'International Tables Vol C Tables 4.2.6.8 and 6.1.1.4'
N N 0.0061 0.0033 'International Tables Vol C Tables 4.2.6.8 and 6.1.1.4'
S S 0.1246 0.1234 'International Tables Vol C Tables 4.2.6.8 and 6.1.1.4'
Cl Cl 0.1484 0.1585 'International Tables Vol C Tables 4.2.6.8 and 6.1.1.4'

loop_
_geom_angle_atom_site_label_1
_geom_angle_atom_site_label_2
_geom_angle_atom_site_label_3
_geom_angle
_geom_angle_site_symmetry_1
_geom_angle_site_symmetry_3
C2 C1 C6 118.5(2) . .
C2 C1 N1 125.30(19) . .
C6 C1 N1 116.20(18) . .
C3 C2 C1 120.0(2) . .
C3 C2 H2 120.0 . .
C1 C2 H2 120.0 . .
C4 C3 C2 121.2(2) . .
C4 C3 H3 119.4 . .
C2 C3 H3 119.4 . .
C3 C4 C5 119.0(2) . .
C3 C4 H4 120.5 . .
C5 C4 H4 120.5 . .
C6 C5 C4 120.7(2) . .
C6 C5 H5 119.7 . .
C4 C5 H5 119.7 . .
C5 C6 C1 120.7(2) . .
C5 C6 H6 119.7 . .
C1 C6 H6 119.7 . .
N2 C7 N1 120.12(18) . .
N2 C7 S1 113.63(15) . .
N1 C7 S1 126.19(16) . .
N3 C8 C9 125.9(2) . .
N3 C8 S1 114.20(15) . .
C9 C8 S1 119.73(16) . .
N4 C9 C10 111.91(18) . .
N4 C9 C8 118.65(19) . .
C10 C9 C8 129.4(2) . .
C11 C10 C9 105.4(2) . .
C11 C10 H10 127.3 . .
C9 C10 H10 127.3 . .
N5 C11 C10 106.26(18) . .
N5 C11 C12 124.12(19) . .
C10 C11 C12 129.5(2) . .
C13 C12 C17 118.8(2) . .
C13 C12 C11 119.7(2) . .
C17 C12 C11 121.5(2) . .
C12 C13 C14 120.5(2) . .
C12 C13 H13 119.8 . .
C14 C13 H13 119.8 . .
C15 C14 C13 119.5(2) . .
C15 C14 H14 120.2 . .
C13 C14 H14 120.2 . .
C14 C15 C16 121.5(2) . .
C14 C15 Cl1 120.1(2) . .
C16 C15 Cl1 118.5(2) . .
C15 C16 C17 119.0(2) . .
C15 C16 H16 120.5 . .
C17 C16 H16 120.5 . .
C16 C17 C12 120.7(2) . .
C16 C17 H17 119.6 . .
C12 C17 H17 119.6 . .
C23 C18 C19 120.9(2) . .
C23 C18 N5 119.4(2) . .
C19 C18 N5 119.7(2) . .
C20 C19 C18 119.0(2) . .
C20 C19 H19 120.5 . .
C18 C19 H19 120.5 . .
C21 C20 C19 120.4(3) . .
C21 C20 H20 119.8 . .
C19 C20 H20 119.8 . .
C20 C21 C22 120.4(3) . .
C20 C21 H21 119.8 . .
C22 C21 H21 119.8 . .
C21 C22 C23 120.0(3) . .
C21 C22 H22 120.0 . .
C23 C22 H22 120.0 . .
C18 C23 C22 119.3(2) . .
C18 C23 H23 120.4 . .
C22 C23 H23 120.4 . .
C25 C24 C29 118.97(19) . .
C25 C24 N6 124.49(19) . .
C29 C24 N6 116.52(18) . .
C26 C25 C24 120.0(2) . .
C26 C25 H25 120.0 . .
C24 C25 H25 120.0 . .
C27 C26 C25 120.7(2) . .
C27 C26 H26 119.6 . .
C25 C26 H26 119.6 . .
C26 C27 C28 119.2(2) . .
C26 C27 H27 120.4 . .
C28 C27 H27 120.4 . .
C29 C28 C27 120.9(2) . .
C29 C28 H28 119.5 . .
C27 C28 H28 119.5 . .
C28 C29 C24 120.2(2) . .
C28 C29 H29 119.9 . .
C24 C29 H29 119.9 . .
N7 C30 N6 119.47(17) . .
N7 C30 S2 113.43(15) . .
N6 C30 S2 126.95(16) . .
N8 C31 C32 123.50(19) . .
N8 C31 S2 114.12(15) . .
C32 C31 S2 122.29(15) . .
N9 C32 C33 111.87(18) . .
N9 C32 C31 119.52(18) . .
C33 C32 C31 128.60(19) . .
C34 C33 C32 105.60(18) . .
C34 C33 H33 127.2 . .
C32 C33 H33 127.2 . .
C33 C34 N10 105.87(17) . .
C33 C34 C35 128.3(2) . .
N10 C34 C35 125.78(19) . .
C36 C35 C40 118.02(18) . .
C36 C35 C34 119.0(2) . .
C40 C35 C34 122.87(18) . .
C35 C36 C37 121.4(2) . .
C35 C36 H36 119.3 . .
C37 C36 H36 119.3 . .
C38 C37 C36 119.1(2) . .
C38 C37 H37 120.5 . .
C36 C37 H37 120.5 . .
C39 C38 C37 121.1(2) . .
C39 C38 Cl2 119.0(2) . .
C37 C38 Cl2 119.9(2) . .
C38 C39 C40 119.5(2) . .
C38 C39 H39 120.2 . .
C40 C39 H39 120.2 . .
C39 C40 C35 120.87(16) . .
C39 C40 H40 119.6 . .
C35 C40 H40 119.6 . .
C42 C41 C46 120.0 . .
C42 C41 N10 122.10(8) . .
C46 C41 N10 117.85(8) . .
C43 C42 C41 120.0 . .
C43 C42 H42 120.0 . .
C41 C42 H42 120.0 . .
C42 C43 C44 120.0 . .
C42 C43 H43 120.0 . .
C44 C43 H43 120.0 . .
C45 C44 C43 120.0 . .
C45 C44 H44 120.0 . .
C43 C44 H44 120.0 . .
C44 C45 C46 120.0 . .
C44 C45 H45 120.0 . .
C46 C45 H45 120.0 . .
C45 C46 C41 120.0 . .
C45 C46 H46 120.0 . .
C41 C46 H46 120.0 . .
C7 N1 C1 131.47(17) . .
C7 N1 H1 114.3 . .
C1 N1 H1 114.3 . .
C7 N2 N3 112.56(16) . .
C8 N3 N2 112.94(18) . .
C9 N4 N5 104.28(16) . .
N4 N5 C11 112.15(16) . .
N4 N5 C18 118.29(16) . .
C11 N5 C18 129.35(17) . .
C30 N6 C24 131.01(17) . .
C30 N6 H6A 114.5 . .
C24 N6 H6A 114.5 . .
C30 N7 N8 113.05(16) . .
C31 N8 N7 112.90(17) . .
C32 N9 N10 104.41(16) . .
N9 N10 C34 112.24(16) . .
N9 N10 C41 116.93(14) . .
C34 N10 C41 130.81(15) . .
C7 S1 C8 86.59(10) . .
C30 S2 C31 86.44(10) . .

loop_
_geom_bond_atom_site_label_1
_geom_bond_atom_site_label_2
_geom_bond_distance
_geom_bond_site_symmetry_2
C1 C2 1.385(3) .
C1 C6 1.386(3) .
C1 N1 1.402(3) .
C2 C3 1.382(3) .
C2 H2 0.9300 .
C3 C4 1.362(3) .
C3 H3 0.9300 .
C4 C5 1.378(3) .
C4 H4 0.9300 .
C5 C6 1.371(3) .
C5 H5 0.9300 .
C6 H6 0.9300 .
C7 N2 1.317(3) .
C7 N1 1.349(3) .
C7 S1 1.734(2) .
C8 N3 1.291(3) .
C8 C9 1.457(3) .
C8 S1 1.745(2) .
C9 N4 1.332(3) .
C9 C10 1.397(3) .
C10 C11 1.371(3) .
C10 H10 0.9300 .
C11 N5 1.365(3) .
C11 C12 1.473(3) .
C12 C13 1.387(3) .
C12 C17 1.389(3) .
C13 C14 1.388(3) .
C13 H13 0.9300 .
C14 C15 1.359(4) .
C14 H14 0.9300 .
C15 C16 1.379(3) .
C15 Cl1 1.746(2) .
C16 C17 1.383(3) .
C16 H16 0.9300 .
C17 H17 0.9300 .
C18 C23 1.372(3) .
C18 C19 1.384(3) .
C18 N5 1.435(3) .
C19 C20 1.383(3) .
C19 H19 0.9300 .
C20 C21 1.362(4) .
C20 H20 0.9300 .
C21 C22 1.378(4) .
C21 H21 0.9300 .
C22 C23 1.383(4) .
C22 H22 0.9300 .
C23 H23 0.9300 .
C24 C25 1.385(3) .
C24 C29 1.388(3) .
C24 N6 1.401(2) .
C25 C26 1.384(3) .
C25 H25 0.9300 .
C26 C27 1.370(3) .
C26 H26 0.9300 .
C27 C28 1.376(3) .
C27 H27 0.9300 .
C28 C29 1.372(3) .
C28 H28 0.9300 .
C29 H29 0.9300 .
C30 N7 1.310(3) .
C30 N6 1.351(2) .
C30 S2 1.738(2) .
C31 N8 1.291(2) .
C31 C32 1.449(3) .
C31 S2 1.746(2) .
C32 N9 1.331(2) .
C32 C33 1.401(3) .
C33 C34 1.372(3) .
C33 H33 0.9300 .
C34 N10 1.373(3) .
C34 C35 1.478(3) .
C35 C36 1.386(3) .
C35 C40 1.389(2) .
C36 C37 1.386(3) .
C36 H36 0.9300 .
C37 C38 1.371(4) .
C37 H37 0.9300 .
C38 C39 1.368(3) .
C38 Cl2 1.740(2) .
C39 C40 1.387(2) .
C39 H39 0.9300 .
C40 H40 0.9300 .
C41 C42 1.3900 .
C41 C46 1.3900 .
C41 N10 1.4150(19) .
C42 C43 1.3900 .
C42 H42 0.9300 .
C43 C44 1.3900 .
C43 H43 0.9300 .
C44 C45 1.3900 .
C44 H44 0.9300 .
C45 C46 1.3900 .
C45 H45 0.9300 .
C46 H46 0.9300 .
N1 H1 0.8600 .
N2 N3 1.377(2) .
N4 N5 1.358(2) .
N6 H6A 0.8600 .
N7 N8 1.370(2) .
N9 N10 1.358(2) .
